data_7211425
loop_
_publ_author_name
'Cheng, Pei-Chi'
'Wu, Ming-Hao'
'Xie, Ming-Yuan'
'Huang, Wun-Jhih'
'He, Hsiu-Yi'
'Wu, Tsung-Tai'
'Lo, Yang-Chih'
'Proserpio, Davide M.'
'Chen, Jhy-Der'

_publ_section_title
;
 Construction of N,N&#x2032;-di(3-pyridyl)adipoamide-based Zn(ii) and
 Cd(ii) coordination networks by tuning the isomeric effect of
 polycarboxylate ligands
;
_journal_issue 47
_journal_name_full CrystEngComm
_journal_page_first 10346
_journal_paper_doi 10.1039/c3ce41622d
_journal_volume 15
_journal_year 2013
_chemical_formula_sum 'C25 H22 N4 O8 Zn'
_chemical_formula_weight 571.84
_chemical_name_systematic
; 
 ? 
;
_space_group_IT_number 14
_symmetry_cell_setting monoclinic
_symmetry_space_group_name_Hall '-P 2yn'
_symmetry_space_group_name_H-M 'P 1 21/n 1'
_atom_sites_solution_hydrogens geom
_atom_sites_solution_primary direct
_atom_sites_solution_secondary difmap
_audit_creation_method SHELXL-97
_cell_angle_alpha 90.00
_cell_angle_beta 95.368(14)
_cell_angle_gamma 90.00
_cell_formula_units_Z 4
_cell_length_a 11.6305(17)
_cell_length_b 15.905(3)
_cell_length_c 13.6118(15)
_cell_measurement_reflns_used 28
_cell_measurement_temperature 295(2)
_cell_measurement_theta_max 12.46
_cell_measurement_theta_min 5.21
_cell_volume 2506.9(7)
_computing_cell_refinement 'XSCANS (Siemens, 1995)'
_computing_data_collection 'XSCANS (Siemens, 1995)'
_computing_data_reduction 'SHELXTL (Sheldrick, 2008)'
_computing_molecular_graphics 'SHELXTL (Sheldrick, 2008)'
_computing_publication_material 'SHELXTL (Sheldrick, 2008)'
_computing_structure_refinement 'SHELXL97 (Sheldrick, 2008)'
_computing_structure_solution 'SHELXS97 (Sheldrick, 2008)'
_diffrn_ambient_temperature 295(2)
_diffrn_measured_fraction_theta_full 0.992
_diffrn_measured_fraction_theta_max 0.992
_diffrn_measurement_device_type 'Bruker P4'
_diffrn_measurement_method '\w scans'
_diffrn_radiation_monochromator graphite
_diffrn_radiation_source 'fine-focus sealed tube'
_diffrn_radiation_type MoK\a
_diffrn_radiation_wavelength 0.71073
_diffrn_reflns_av_R_equivalents 0.0224
_diffrn_reflns_av_sigmaI/netI 0.0356
_diffrn_reflns_limit_h_max 13
_diffrn_reflns_limit_h_min -1
_diffrn_reflns_limit_k_max 1
_diffrn_reflns_limit_k_min -18
_diffrn_reflns_limit_l_max 16
_diffrn_reflns_limit_l_min -16
_diffrn_reflns_number 5449
_diffrn_reflns_theta_full 25.00
_diffrn_reflns_theta_max 25.00
_diffrn_reflns_theta_min 1.97
_exptl_absorpt_coefficient_mu 1.037
_exptl_absorpt_correction_T_max 0.9793
_exptl_absorpt_correction_T_min 0.9097
_exptl_absorpt_correction_type empirical
_exptl_absorpt_process_details '(XSCANS; Siemens, 1995)'
_exptl_crystal_colour colorless
_exptl_crystal_density_diffrn 1.515
_exptl_crystal_density_method 'not measured'
_exptl_crystal_description block
_exptl_crystal_F_000 1176
_exptl_crystal_size_max 0.4
_exptl_crystal_size_mid 0.4
_exptl_crystal_size_min 0.4
_refine_diff_density_max 0.262
_refine_diff_density_min -0.279
_refine_diff_density_rms 0.051
_refine_ls_extinction_method none
_refine_ls_goodness_of_fit_ref 1.049
_refine_ls_hydrogen_treatment constr
_refine_ls_matrix_type full
_refine_ls_number_parameters 343
_refine_ls_number_reflns 4369
_refine_ls_number_restraints 0
_refine_ls_restrained_S_all 1.049
_refine_ls_R_factor_all 0.0451
_refine_ls_R_factor_gt 0.0312
_refine_ls_shift/su_max 0.001
_refine_ls_shift/su_mean 0.000
_refine_ls_structure_factor_coef Fsqd
_refine_ls_weighting_details 'calc w=1/[\s^2^(Fo^2^)+(0.0255P)^2^+1.3178P] where P=(Fo^2^+2Fc^2^)/3'
_refine_ls_weighting_scheme calc
_refine_ls_wR_factor_gt 0.0684
_refine_ls_wR_factor_ref 0.0739
_reflns_number_gt 3574
_reflns_number_total 4369
_reflns_threshold_expression >2sigma(I)
_cod_data_source_file c3ce41622d.txt
_cod_data_source_block 5
_cod_depositor_comments
;
The following automatic conversions were performed:

'_symmetry_cell_setting' value 'Monoclinic' changed to 'monoclinic'
according to /home/saulius/struct/CIF-dictionaries/cif_core.dic
dictionary named 'cif_core.dic' version 2.4.2 from 2011-04-26.

Automatic conversion script
Id: cif_fix_values 1891 2012-01-12 08:04:46Z andrius 
;
_cod_original_cell_volume 2506.8(6)
_cod_original_sg_symbol_H-M P2(1)/n
_cod_database_code 7211425

loop_
_symmetry_equiv_pos_as_xyz
'x, y, z'
'-x+1/2, y+1/2, -z+1/2'
'-x, -y, -z'
'x-1/2, -y-1/2, z-1/2'

loop_
_atom_site_label
_atom_site_type_symbol
_atom_site_fract_x
_atom_site_fract_y
_atom_site_fract_z
_atom_site_U_iso_or_equiv
_atom_site_adp_type
_atom_site_occupancy
_atom_site_symmetry_multiplicity
_atom_site_calc_flag
_atom_site_refinement_flags
Zn Zn 0.77024(2) 0.782489(17) -0.080590(17) 0.02656(9) Uani 1 1 d .
O1 O 1.09500(16) 1.01821(15) 0.29748(14) 0.0582(6) Uani 1 1 d .
O2 O 0.82734(15) 0.48144(13) 0.26252(12) 0.0458(5) Uani 1 1 d .
O3 O 0.60513(14) 0.79095(12) -0.07408(11) 0.0383(4) Uani 1 1 d .
O4 O 0.64221(15) 0.78366(13) 0.08695(11) 0.0442(5) Uani 1 1 d .
O5 O 0.23547(18) 0.73166(16) -0.23612(13) 0.0649(7) Uani 1 1 d .
H5B H 0.1902 0.7235 -0.2851 0.078 Uiso 1 1 calc R
O6 O 0.08507(15) 0.69300(13) -0.15708(13) 0.0473(5) Uani 1 1 d .
O7 O 0.15933(17) 0.66074(16) 0.21385(14) 0.0616(6) Uani 1 1 d .
O8 O 0.31275(14) 0.72549(12) 0.28692(11) 0.0382(4) Uani 1 1 d .
N1 N 0.88633(16) 0.85876(12) -0.00329(14) 0.0299(4) Uani 1 1 d .
N2 N 0.92084(18) 0.97620(14) 0.22641(14) 0.0384(5) Uani 1 1 d .
H2A H 0.8483 0.9759 0.2341 0.046 Uiso 1 1 calc R
N3 N 0.81958(17) 0.66584(13) -0.02575(13) 0.0319(5) Uani 1 1 d .
N4 N 0.95666(17) 0.56626(13) 0.19842(14) 0.0361(5) Uani 1 1 d .
H4A H 1.0192 0.5946 0.2114 0.043 Uiso 1 1 calc R
C1 C 0.8676(2) 0.89644(15) 0.08169(16) 0.0299(5) Uani 1 1 d .
H1A H 0.7935 0.8950 0.1021 0.036 Uiso 1 1 calc R
C2 C 0.9536(2) 0.93749(16) 0.14069(17) 0.0333(5) Uani 1 1 d .
C3 C 1.0648(2) 0.93802(17) 0.11080(19) 0.0406(6) Uani 1 1 d .
H3A H 1.1253 0.9638 0.1489 0.049 Uiso 1 1 calc R
C4 C 1.0826(2) 0.89903(17) 0.0227(2) 0.0405(6) Uani 1 1 d .
H4B H 1.1560 0.8991 0.0008 0.049 Uiso 1 1 calc R
C5 C 0.9937(2) 0.86032(16) -0.03267(18) 0.0377(6) Uani 1 1 d .
H5A H 1.0077 0.8346 -0.0917 0.045 Uiso 1 1 calc R
C6 C 0.9913(2) 1.01430(17) 0.29885(17) 0.0360(6) Uani 1 1 d .
C7 C 0.9282(2) 1.05257(18) 0.38031(17) 0.0393(6) Uani 1 1 d .
H7A H 0.8542 1.0248 0.3820 0.047 Uiso 1 1 calc R
H7B H 0.9136 1.1115 0.3658 0.047 Uiso 1 1 calc R
C8 C 0.9958(2) 1.04495(16) 0.48138(17) 0.0372(6) Uani 1 1 d .
H8A H 1.0731 1.0669 0.4776 0.045 Uiso 1 1 calc R
H8B H 0.9587 1.0791 0.5283 0.045 Uiso 1 1 calc R
C9 C 0.8702(2) 0.65365(16) 0.06585(17) 0.0316(5) Uani 1 1 d .
H9A H 0.8876 0.7002 0.1058 0.038 Uiso 1 1 calc R
C10 C 0.89729(19) 0.57465(15) 0.10297(16) 0.0302(5) Uani 1 1 d .
C11 C 0.8699(2) 0.50537(16) 0.04430(18) 0.0356(6) Uani 1 1 d .
H11A H 0.8871 0.4515 0.0677 0.043 Uiso 1 1 calc R
C12 C 0.8167(2) 0.51727(16) -0.04941(18) 0.0387(6) Uani 1 1 d .
H12A H 0.7965 0.4715 -0.0899 0.046 Uiso 1 1 calc R
C13 C 0.7938(2) 0.59804(16) -0.08214(17) 0.0359(6) Uani 1 1 d .
H13A H 0.7592 0.6059 -0.1459 0.043 Uiso 1 1 calc R
C14 C 0.9213(2) 0.51672(16) 0.26993(17) 0.0334(6) Uani 1 1 d .
C15 C 1.0076(2) 0.50590(19) 0.35878(17) 0.0410(6) Uani 1 1 d .
H15A H 1.0640 0.5509 0.3593 0.049 Uiso 1 1 calc R
H15B H 1.0483 0.4532 0.3524 0.049 Uiso 1 1 calc R
C16 C 0.9549(2) 0.50608(17) 0.45630(17) 0.0387(6) Uani 1 1 d .
H16A H 0.8981 0.4614 0.4561 0.058 Uiso 1 1 calc R
H16B H 0.9154 0.5591 0.4637 0.058 Uiso 1 1 calc R
C17 C 0.5740(2) 0.78007(15) 0.01221(15) 0.0277(5) Uani 1 1 d .
C18 C 0.44972(19) 0.75984(14) 0.01823(15) 0.0246(5) Uani 1 1 d .
C19 C 0.3773(2) 0.74951(15) -0.06788(16) 0.0284(5) Uani 1 1 d .
H19A H 0.4052 0.7596 -0.1286 0.034 Uiso 1 1 calc R
C20 C 0.2640(2) 0.72441(15) -0.06414(15) 0.0283(5) Uani 1 1 d .
C21 C 0.1844(2) 0.71437(16) -0.15609(17) 0.0338(5) Uani 1 1 d .
C22 C 0.2227(2) 0.70809(15) 0.02676(16) 0.0286(5) Uani 1 1 d .
H22A H 0.1471 0.6897 0.0294 0.034 Uiso 1 1 calc R
C23 C 0.29423(19) 0.71920(14) 0.11371(15) 0.0247(5) Uani 1 1 d .
C24 C 0.2494(2) 0.69972(15) 0.21153(16) 0.0306(5) Uani 1 1 d .
C25 C 0.40704(19) 0.74638(14) 0.10933(15) 0.0256(5) Uani 1 1 d .
H25A H 0.4543 0.7556 0.1673 0.031 Uiso 1 1 calc R

loop_
_atom_site_aniso_label
_atom_site_aniso_U_11
_atom_site_aniso_U_22
_atom_site_aniso_U_33
_atom_site_aniso_U_23
_atom_site_aniso_U_13
_atom_site_aniso_U_12
Zn 0.02825(14) 0.03410(15) 0.01745(13) 0.00050(11) 0.00280(9) -0.00083(12)
O1 0.0344(11) 0.0968(17) 0.0424(11) -0.0204(11) -0.0009(8) -0.0104(11)
O2 0.0346(10) 0.0662(13) 0.0357(10) 0.0108(9) -0.0019(8) -0.0149(10)
O3 0.0284(9) 0.0650(12) 0.0221(8) 0.0086(8) 0.0062(7) -0.0006(9)
O4 0.0309(9) 0.0788(13) 0.0223(8) 0.0008(9) -0.0004(7) -0.0153(10)
O5 0.0525(12) 0.120(2) 0.0206(9) 0.0048(11) -0.0067(8) -0.0233(13)
O6 0.0311(10) 0.0747(14) 0.0345(10) -0.0071(9) -0.0048(8) -0.0007(9)
O7 0.0521(12) 0.0996(17) 0.0353(10) -0.0146(11) 0.0159(9) -0.0471(13)
O8 0.0342(9) 0.0628(12) 0.0182(8) -0.0039(8) 0.0052(7) -0.0134(9)
N1 0.0307(11) 0.0302(11) 0.0292(10) -0.0024(8) 0.0038(8) -0.0004(9)
N2 0.0276(11) 0.0545(14) 0.0331(11) -0.0124(10) 0.0028(9) -0.0031(10)
N3 0.0364(11) 0.0357(11) 0.0229(10) 0.0013(9) -0.0007(8) -0.0014(9)
N4 0.0317(11) 0.0453(13) 0.0292(10) 0.0110(9) -0.0081(9) -0.0126(10)
C1 0.0247(12) 0.0360(13) 0.0294(12) -0.0013(10) 0.0045(10) -0.0007(10)
C2 0.0314(13) 0.0373(14) 0.0310(12) -0.0019(11) 0.0022(10) -0.0005(11)
C3 0.0301(13) 0.0471(16) 0.0440(15) -0.0065(13) 0.0004(11) -0.0040(12)
C4 0.0256(13) 0.0466(16) 0.0507(16) -0.0056(13) 0.0107(11) 0.0012(12)
C5 0.0367(14) 0.0400(15) 0.0378(14) -0.0062(12) 0.0111(11) 0.0012(12)
C6 0.0344(15) 0.0427(15) 0.0298(12) -0.0011(11) -0.0026(10) -0.0042(12)
C7 0.0390(14) 0.0457(15) 0.0326(13) -0.0060(12) 0.0006(11) 0.0018(12)
C8 0.0439(15) 0.0381(14) 0.0292(13) -0.0089(11) 0.0011(11) -0.0045(12)
C9 0.0349(13) 0.0336(13) 0.0253(11) 0.0004(10) -0.0027(10) -0.0063(11)
C10 0.0252(12) 0.0390(14) 0.0259(12) 0.0055(10) -0.0007(9) -0.0069(10)
C11 0.0362(14) 0.0317(13) 0.0383(13) 0.0055(11) 0.0013(11) -0.0020(11)
C12 0.0468(16) 0.0345(14) 0.0337(13) -0.0046(11) -0.0027(11) -0.0041(12)
C13 0.0427(15) 0.0396(14) 0.0240(11) -0.0019(11) -0.0040(11) -0.0019(12)
C14 0.0303(13) 0.0417(14) 0.0275(12) 0.0042(11) -0.0009(10) -0.0027(11)
C15 0.0365(14) 0.0535(17) 0.0313(13) 0.0090(12) -0.0057(11) -0.0052(13)
C16 0.0444(15) 0.0414(15) 0.0286(12) 0.0064(11) -0.0052(11) -0.0048(12)
C17 0.0305(12) 0.0315(12) 0.0215(11) 0.0031(10) 0.0051(9) 0.0003(10)
C18 0.0266(12) 0.0271(12) 0.0202(10) 0.0012(9) 0.0033(9) -0.0005(9)
C19 0.0338(13) 0.0360(12) 0.0154(10) 0.0028(9) 0.0022(9) -0.0009(11)
C20 0.0292(12) 0.0324(12) 0.0225(11) -0.0013(10) -0.0016(9) 0.0018(11)
C21 0.0336(14) 0.0432(14) 0.0233(11) -0.0049(11) -0.0038(10) 0.0034(12)
C22 0.0251(11) 0.0366(13) 0.0240(11) -0.0049(10) 0.0018(9) -0.0024(10)
C23 0.0244(11) 0.0285(11) 0.0215(10) -0.0011(10) 0.0039(9) -0.0012(10)
C24 0.0305(12) 0.0379(14) 0.0240(11) -0.0043(10) 0.0062(10) -0.0056(11)
C25 0.0291(12) 0.0299(11) 0.0174(10) -0.0015(9) 0.0002(9) -0.0014(10)

loop_
_atom_type_symbol
_atom_type_description
_atom_type_scat_dispersion_real
_atom_type_scat_dispersion_imag
_atom_type_scat_source
C C 0.0033 0.0016 'International Tables Vol C Tables 4.2.6.8 and 6.1.1.4'
H H 0.0000 0.0000 'International Tables Vol C Tables 4.2.6.8 and 6.1.1.4'
N N 0.0061 0.0033 'International Tables Vol C Tables 4.2.6.8 and 6.1.1.4'
O O 0.0106 0.0060 'International Tables Vol C Tables 4.2.6.8 and 6.1.1.4'
Zn Zn 0.2839 1.4301 'International Tables Vol C Tables 4.2.6.8 and 6.1.1.4'

loop_
_geom_angle_atom_site_label_1
_geom_angle_atom_site_label_2
_geom_angle_atom_site_label_3
_geom_angle
_geom_angle_site_symmetry_1
_geom_angle_site_symmetry_3
O8 Zn O3 113.06(7) 4_675 .
O8 Zn N1 107.99(8) 4_675 .
O3 Zn N1 123.26(8) . .
O8 Zn N3 101.16(8) 4_675 .
O3 Zn N3 106.85(8) . .
N1 Zn N3 101.57(8) . .
C17 O3 Zn 113.71(14) . .
C21 O5 H5B 109.5 . .
C24 O8 Zn 123.75(15) . 4_576
C1 N1 C5 118.6(2) . .
C1 N1 Zn 124.10(16) . .
C5 N1 Zn 116.53(16) . .
C6 N2 C2 127.2(2) . .
C6 N2 H2A 116.4 . .
C2 N2 H2A 116.4 . .
C13 N3 C9 118.1(2) . .
C13 N3 Zn 118.47(15) . .
C9 N3 Zn 123.33(17) . .
C14 N4 C10 124.1(2) . .
C14 N4 H4A 117.9 . .
C10 N4 H4A 117.9 . .
N1 C1 C2 123.0(2) . .
N1 C1 H1A 118.5 . .
C2 C1 H1A 118.5 . .
C1 C2 C3 118.2(2) . .
C1 C2 N2 116.8(2) . .
C3 C2 N2 124.9(2) . .
C4 C3 C2 118.0(2) . .
C4 C3 H3A 121.0 . .
C2 C3 H3A 121.0 . .
C5 C4 C3 120.9(2) . .
C5 C4 H4B 119.6 . .
C3 C4 H4B 119.6 . .
N1 C5 C4 121.3(2) . .
N1 C5 H5A 119.4 . .
C4 C5 H5A 119.4 . .
O1 C6 N2 123.0(2) . .
O1 C6 C7 122.9(2) . .
N2 C6 C7 114.1(2) . .
C6 C7 C8 112.6(2) . .
C6 C7 H7A 109.1 . .
C8 C7 H7A 109.1 . .
C6 C7 H7B 109.1 . .
C8 C7 H7B 109.1 . .
H7A C7 H7B 107.8 . .
C8 C8 C7 112.8(3) 3_776 .
C8 C8 H8A 109.0 3_776 .
C7 C8 H8A 109.0 . .
C8 C8 H8B 109.0 3_776 .
C7 C8 H8B 109.0 . .
H8A C8 H8B 107.8 . .
N3 C9 C10 122.5(2) . .
N3 C9 H9A 118.8 . .
C10 C9 H9A 118.8 . .
C9 C10 C11 118.9(2) . .
C9 C10 N4 119.7(2) . .
C11 C10 N4 121.4(2) . .
C12 C11 C10 119.0(2) . .
C12 C11 H11A 120.5 . .
C10 C11 H11A 120.5 . .
C13 C12 C11 118.9(2) . .
C13 C12 H12A 120.5 . .
C11 C12 H12A 120.5 . .
N3 C13 C12 122.6(2) . .
N3 C13 H13A 118.7 . .
C12 C13 H13A 118.7 . .
O2 C14 N4 122.7(2) . .
O2 C14 C15 122.4(2) . .
N4 C14 C15 114.9(2) . .
C14 C15 C16 114.2(2) . .
C14 C15 H15A 108.7 . .
C16 C15 H15A 108.7 . .
C14 C15 H15B 108.7 . .
C16 C15 H15B 108.7 . .
H15A C15 H15B 107.6 . .
C15 C16 C16 112.3(3) . 3_766
C15 C16 H16A 109.1 . .
C16 C16 H16A 109.1 3_766 .
C15 C16 H16B 109.1 . .
C16 C16 H16B 109.1 3_766 .
H16A C16 H16B 107.9 . .
O4 C17 O3 122.6(2) . .
O4 C17 C18 121.18(19) . .
O3 C17 C18 116.19(19) . .
C19 C18 C25 119.6(2) . .
C19 C18 C17 119.62(19) . .
C25 C18 C17 120.65(19) . .
C20 C19 C18 120.6(2) . .
C20 C19 H19A 119.7 . .
C18 C19 H19A 119.7 . .
C19 C20 C22 119.7(2) . .
C19 C20 C21 121.2(2) . .
C22 C20 C21 119.1(2) . .
O6 C21 O5 123.8(2) . .
O6 C21 C20 124.0(2) . .
O5 C21 C20 112.2(2) . .
C20 C22 C23 120.2(2) . .
C20 C22 H22A 119.9 . .
C23 C22 H22A 119.9 . .
C25 C23 C22 119.7(2) . .
C25 C23 C24 120.58(19) . .
C22 C23 C24 119.7(2) . .
O7 C24 O8 125.2(2) . .
O7 C24 C23 119.8(2) . .
O8 C24 C23 115.1(2) . .
C23 C25 C18 120.2(2) . .
C23 C25 H25A 119.9 . .
C18 C25 H25A 119.9 . .

loop_
_geom_bond_atom_site_label_1
_geom_bond_atom_site_label_2
_geom_bond_distance
_geom_bond_site_symmetry_2
Zn O8 1.9183(15) 4_675
Zn O3 1.9353(16) .
Zn N1 2.0337(19) .
Zn N3 2.061(2) .
O1 C6 1.210(3) .
O2 C14 1.224(3) .
O3 C17 1.273(3) .
O4 C17 1.232(3) .
O5 C21 1.318(3) .
O5 H5B 0.8200 .
O6 C21 1.203(3) .
O7 C24 1.220(3) .
O8 C24 1.274(3) .
O8 Zn 1.9183(15) 4_576
N1 C1 1.338(3) .
N1 C5 1.347(3) .
N2 C6 1.364(3) .
N2 C2 1.403(3) .
N2 H2A 0.8600 .
N3 C13 1.341(3) .
N3 C9 1.342(3) .
N4 C14 1.346(3) .
N4 C10 1.419(3) .
N4 H4A 0.8600 .
C1 C2 1.386(3) .
C1 H1A 0.9300 .
C2 C3 1.391(3) .
C3 C4 1.383(4) .
C3 H3A 0.9300 .
C4 C5 1.367(4) .
C4 H4B 0.9300 .
C5 H5A 0.9300 .
C6 C7 1.513(3) .
C7 C8 1.524(3) .
C7 H7A 0.9700 .
C7 H7B 0.9700 .
C8 C8 1.517(5) 3_776
C8 H8A 0.9700 .
C8 H8B 0.9700 .
C9 C10 1.380(3) .
C9 H9A 0.9300 .
C10 C11 1.380(3) .
C11 C12 1.378(3) .
C11 H11A 0.9300 .
C12 C13 1.377(4) .
C12 H12A 0.9300 .
C13 H13A 0.9300 .
C14 C15 1.508(3) .
C15 C16 1.513(4) .
C15 H15A 0.9700 .
C15 H15B 0.9700 .
C16 C16 1.522(5) 3_766
C16 H16A 0.9700 .
C16 H16B 0.9700 .
C17 C18 1.490(3) .
C18 C19 1.388(3) .
C18 C25 1.395(3) .
C19 C20 1.383(3) .
C19 H19A 0.9300 .
C20 C22 1.393(3) .
C20 C21 1.494(3) .
C22 C23 1.393(3) .
C22 H22A 0.9300 .
C23 C25 1.388(3) .
C23 C24 1.507(3) .
C25 H25A 0.9300 .
